data_1551046
loop_
_publ_author_name
'Pucino, Margherita'
'Allouche, Florian'
'Gordon, Christopher P.'
'W\"orle, Michael'
'Mougel, Victor'
'Coperet, Christophe'

_publ_section_title
;
 Reactive Coordinatively Saturated Mo(III) Complex: Exploiting the
 Adaptive Hapticity of Tris(tert-butoxy)silanolate Ligands
;
_journal_name_full 'Chemical Science'
_journal_paper_doi 10.1039/C9SC01955C
_journal_year 2019
_chemical_formula_moiety 'C40 H87 Mo O12 Si3'
_chemical_formula_sum 'C40 H87 Mo O12 Si3'
_chemical_formula_weight 940.30
_chemical_name_systematic '[Mo(C4H6)(OSi(OtBu)3)3]'
_chemical_properties_physical Air-sensitive,Heat-sensitive,Oxygen-sensitive
_space_group_crystal_system monoclinic
_space_group_IT_number 14
_space_group_name_Hall '-P 2yn'
_space_group_name_H-M_alt 'P 1 21/n 1'
_symmetry_space_group_name_Hall '-P 2yn'
_symmetry_space_group_name_H-M 'P 1 21/n 1'
_atom_sites_solution_hydrogens geom
_atom_sites_solution_primary dual
_audit_creation_date 2017-09-18
_audit_creation_method
;
Olex2 1.2
(compiled 2017.08.10 svn.r3458 for OlexSys, GUI svn.r5381)
;
_audit_update_record
;
2018-03-01 deposited with the CCDC.    2019-05-14 downloaded from the CCDC.
;
_cell_angle_alpha 90
_cell_angle_beta 108.995(2)
_cell_angle_gamma 90
_cell_formula_units_Z 4
_cell_length_a 13.5671(15)
_cell_length_b 21.407(2)
_cell_length_c 19.204(2)
_cell_measurement_reflns_used 4764
_cell_measurement_temperature 100(2)
_cell_measurement_theta_max 24.79
_cell_measurement_theta_min 2.21
_cell_volume 5273.7(9)
_computing_cell_refinement 'SAINT v8.34A (Bruker, 2013)'
_computing_data_reduction 'SAINT v8.34A (Bruker, 2013)'
_computing_molecular_graphics 'Olex2 (Dolomanov et al., 2009)'
_computing_publication_material 'Olex2 (Dolomanov et al., 2009)'
_computing_structure_refinement 'ShelXL (Sheldrick, 2015)'
_computing_structure_solution 'ShelXT (Sheldrick, 2015)'
_diffrn_ambient_temperature 100(2)
_diffrn_detector_area_resol_mean 7.9
_diffrn_detector_type 'CCD area detector'
_diffrn_measured_fraction_theta_full 0.998
_diffrn_measured_fraction_theta_max 0.998
_diffrn_measurement_device 'three-circle diffractometer'
_diffrn_measurement_device_type 'Bruker APEX-II CCD'
_diffrn_measurement_method '\f and \w scans'
_diffrn_radiation_type MoK\a
_diffrn_radiation_wavelength 0.71073
_diffrn_reflns_av_R_equivalents 0.0632
_diffrn_reflns_av_unetI/netI 0.0651
_diffrn_reflns_Laue_measured_fraction_full 0.998
_diffrn_reflns_Laue_measured_fraction_max 0.998
_diffrn_reflns_limit_h_max 16
_diffrn_reflns_limit_h_min -14
_diffrn_reflns_limit_k_max 25
_diffrn_reflns_limit_k_min -25
_diffrn_reflns_limit_l_max 22
_diffrn_reflns_limit_l_min -22
_diffrn_reflns_number 33034
_diffrn_reflns_point_group_measured_fraction_full 0.998
_diffrn_reflns_point_group_measured_fraction_max 0.998
_diffrn_reflns_theta_full 25.091
_diffrn_reflns_theta_max 25.091
_diffrn_reflns_theta_min 1.471
_diffrn_standards_number 0
_exptl_absorpt_coefficient_mu 0.367
_exptl_absorpt_correction_T_max 0.7452
_exptl_absorpt_correction_T_min 0.6122
_exptl_absorpt_correction_type multi-scan
_exptl_absorpt_process_details
;
SADABS-2012/1 (Bruker,2012) was used for absorption correction.
wR2(int) was 0.0737 before and 0.0537 after correction.
The Ratio of minimum to maximum transmission is 0.8215.
The \l/2 correction factor is 0.0015.
;
_exptl_crystal_colour 'clear green'
_exptl_crystal_colour_lustre clear
_exptl_crystal_colour_primary green
_exptl_crystal_density_diffrn 1.184
_exptl_crystal_description plate
_exptl_crystal_F_000 2028
_exptl_crystal_preparation 'reaction of Mo[OSi(OtBu)3]3 with 2-butyne'
_exptl_crystal_recrystallization_method 'slow evaporation of a pentane solution'
_exptl_crystal_size_max 0.25
_exptl_crystal_size_mid 0.22
_exptl_crystal_size_min 0.11
_refine_diff_density_max 1.187
_refine_diff_density_min -0.657
_refine_diff_density_rms 0.098
_refine_ls_extinction_method none
_refine_ls_goodness_of_fit_ref 1.033
_refine_ls_hydrogen_treatment constr
_refine_ls_matrix_type full
_refine_ls_number_parameters 534
_refine_ls_number_reflns 9365
_refine_ls_number_restraints 0
_refine_ls_restrained_S_all 1.033
_refine_ls_R_factor_all 0.0795
_refine_ls_R_factor_gt 0.0500
_refine_ls_shift/su_max 0.001
_refine_ls_shift/su_mean 0.000
_refine_ls_structure_factor_coef Fsqd
_refine_ls_weighting_details 'w=1/[\s^2^(Fo^2^)+(0.0641P)^2^+3.7293P] where P=(Fo^2^+2Fc^2^)/3'
_refine_ls_weighting_scheme calc
_refine_ls_wR_factor_gt 0.1145
_refine_ls_wR_factor_ref 0.1286
_reflns_Friedel_coverage 0.000
_reflns_number_gt 6803
_reflns_number_total 9365
_reflns_threshold_expression 'I > 2\s(I)'
_cod_data_source_file c9sc01955c2.cif
_cod_data_source_block mo
_cod_original_cell_volume 5273.8(10)
_cod_database_code 1551046
_shelx_shelxl_version_number 2014/7
_shelx_space_group_comment
;
The symmetry employed for this shelxl refinement is uniquely defined
by the following loop, which should always be used as a source of
symmetry information in preference to the above space-group names.
They are only intended as comments.
;
_olex2_refinement_description
;
1. Fixed Uiso
 At 1.5 times of:
  All C(H,H,H) groups
2.a Idealised Me refined as rotating group:
 C16(H16A,H16B,H16C), C4(H4A,H4B,H4C), C12(H12A,H12B,H12C), C7(H7A,H7B,H7C),
 C15(H15A,H15B,H15C), C38(H38A,H38B,H38C), C10(H10A,H10B,H10C), C28(H28A,H28B,
 H28C), C11(H11A,H11B,H11C), C37(H37A,H37B,H37C), C14(H14A,H14B,H14C), C8(H8A,
 H8B,H8C), C6(H6A,H6B,H6C), C23(H23A,H23B,H23C), C39(H39A,H39B,H39C), C31(H31A,
 H31B,H31C), C3(H3A,H3B,H3C), C35(H35A,H35B,H35C), C30(H30A,H30B,H30C),
 C34(H34A,H34B,H34C), C32(H32A,H32B,H32C), C27(H27A,H27B,H27C), C18(H18A,H18B,
 H18C), C36(H36A,H36B,H36C), C26(H26A,H26B,H26C), C20(H20A,H20B,H20C), C24(H24A,
 H24B,H24C), C19(H19A,H19B,H19C), C22(H22A,H22B,H22C)
;
_olex2_submission_special_instructions 'No special instructions were received'

loop_
_space_group_symop_operation_xyz
'x, y, z'
'-x+1/2, y+1/2, -z+1/2'
'-x, -y, -z'
'x-1/2, -y-1/2, z-1/2'

loop_
_atom_site_label
_atom_site_type_symbol
_atom_site_fract_x
_atom_site_fract_y
_atom_site_fract_z
_atom_site_U_iso_or_equiv
_atom_site_adp_type
_atom_site_occupancy
_atom_site_site_symmetry_order
_atom_site_calc_flag
_atom_site_refinement_flags_posn
Mo1 Mo 0.50962(2) 0.29162(2) 0.64237(2) 0.01554(11) Uani 1 1 d .
Si1 Si 0.43250(8) 0.14547(5) 0.68074(5) 0.0148(2) Uani 1 1 d .
Si3 Si 0.44247(8) 0.39309(5) 0.71338(6) 0.0187(2) Uani 1 1 d .
Si2 Si 0.76315(8) 0.27683(5) 0.63782(6) 0.0181(2) Uani 1 1 d .
O7 O 0.45595(18) 0.12330(12) 0.76592(13) 0.0183(6) Uani 1 1 d .
O2 O 0.65335(19) 0.28406(12) 0.65226(14) 0.0208(6) Uani 1 1 d .
O6 O 0.46536(19) 0.09136(11) 0.63291(13) 0.0173(6) Uani 1 1 d .
O1 O 0.49971(19) 0.20541(11) 0.67634(13) 0.0184(6) Uani 1 1 d .
O4 O 0.43504(19) 0.31730(12) 0.71007(13) 0.0194(6) Uani 1 1 d .
O3 O 0.53850(19) 0.39801(11) 0.67823(14) 0.0220(6) Uani 1 1 d .
O5 O 0.30706(18) 0.15152(11) 0.64505(13) 0.0183(6) Uani 1 1 d .
O10 O 0.85672(19) 0.30568(12) 0.70599(14) 0.0222(6) Uani 1 1 d .
O12 O 0.4657(2) 0.42275(12) 0.79382(13) 0.0252(6) Uani 1 1 d .
O8 O 0.75308(19) 0.31845(13) 0.56543(14) 0.0253(6) Uani 1 1 d .
O11 O 0.3456(2) 0.42876(13) 0.65625(14) 0.0261(6) Uani 1 1 d .
O9 O 0.79565(19) 0.20532(12) 0.63000(14) 0.0240(6) Uani 1 1 d .
C9 C 0.5538(3) 0.12248(18) 0.8256(2) 0.0220(9) Uani 1 1 d .
C2 C 0.4169(3) 0.26307(19) 0.5438(2) 0.0214(9) Uani 1 1 d .
C13 C 0.4219(3) 0.03073(18) 0.6086(2) 0.0228(9) Uani 1 1 d .
C17 C 0.7488(3) 0.15287(18) 0.5835(2) 0.0238(9) Uani 1 1 d .
C1 C 0.4239(3) 0.32278(19) 0.5424(2) 0.0231(9) Uani 1 1 d .
C29 C 0.6044(3) 0.45171(18) 0.6714(2) 0.0288(10) Uani 1 1 d .
C25 C 0.9116(3) 0.2799(2) 0.7775(2) 0.0264(10) Uani 1 1 d .
C5 C 0.2262(3) 0.18575(19) 0.6617(2) 0.0219(9) Uani 1 1 d .
C33 C 0.5079(3) 0.3988(2) 0.8688(2) 0.0280(10) Uani 1 1 d .
C16 C 0.3355(3) 0.03824(19) 0.5356(2) 0.0280(10) Uani 1 1 d .
H16A H 0.2789 0.0632 0.5428 0.042 Uiso 1 1 calc GR
H16B H 0.3088 -0.0030 0.5164 0.042 Uiso 1 1 calc GR
H16C H 0.3628 0.0594 0.5005 0.042 Uiso 1 1 calc GR
C4 C 0.3663(3) 0.20718(19) 0.5007(2) 0.0277(9) Uani 1 1 d .
H4A H 0.4196 0.1802 0.4923 0.042 Uiso 1 1 calc GR
H4B H 0.3172 0.2206 0.4532 0.042 Uiso 1 1 calc GR
H4C H 0.3286 0.1840 0.5281 0.042 Uiso 1 1 calc GR
C12 C 0.6414(3) 0.1045(2) 0.7975(2) 0.0301(10) Uani 1 1 d .
H12A H 0.6267 0.0636 0.7735 0.045 Uiso 1 1 calc GR
H12B H 0.7068 0.1025 0.8389 0.045 Uiso 1 1 calc GR
H12C H 0.6477 0.1358 0.7619 0.045 Uiso 1 1 calc GR
C21 C 0.8287(3) 0.3436(2) 0.5347(2) 0.0293(10) Uani 1 1 d .
C7 C 0.2634(3) 0.2082(2) 0.7409(2) 0.0316(10) Uani 1 1 d .
H7A H 0.2812 0.1722 0.7741 0.047 Uiso 1 1 calc GR
H7B H 0.2080 0.2324 0.7507 0.047 Uiso 1 1 calc GR
H7C H 0.3252 0.2347 0.7492 0.047 Uiso 1 1 calc GR
C00V C 0.2470(3) 0.45073(19) 0.6608(2) 0.0269(10) Uani 1 1 d .
C15 C 0.5118(3) -0.00696(19) 0.5998(2) 0.0283(10) Uani 1 1 d .
H15A H 0.5398 0.0142 0.5650 0.042 Uiso 1 1 calc GR
H15B H 0.4871 -0.0487 0.5811 0.042 Uiso 1 1 calc GR
H15C H 0.5667 -0.0108 0.6477 0.042 Uiso 1 1 calc GR
C38 C 0.2048(3) 0.4061(2) 0.7049(2) 0.0331(10) Uani 1 1 d .
H38A H 0.2041 0.3636 0.6855 0.050 Uiso 1 1 calc GR
H38B H 0.1337 0.4183 0.7012 0.050 Uiso 1 1 calc GR
H38C H 0.2492 0.4072 0.7566 0.050 Uiso 1 1 calc GR
C10 C 0.5703(3) 0.1866(2) 0.8612(2) 0.0322(10) Uani 1 1 d .
H10A H 0.5770 0.2177 0.8256 0.048 Uiso 1 1 calc GR
H10B H 0.6340 0.1863 0.9041 0.048 Uiso 1 1 calc GR
H10C H 0.5106 0.1971 0.8771 0.048 Uiso 1 1 calc GR
C28 C 0.8406(4) 0.2397(2) 0.8058(2) 0.0391(12) Uani 1 1 d .
H28A H 0.7827 0.2651 0.8100 0.059 Uiso 1 1 calc GR
H28B H 0.8802 0.2228 0.8543 0.059 Uiso 1 1 calc GR
H28C H 0.8130 0.2052 0.7714 0.059 Uiso 1 1 calc GR
C11 C 0.5398(4) 0.0734(2) 0.8788(2) 0.0380(12) Uani 1 1 d .
H11A H 0.4818 0.0854 0.8959 0.057 Uiso 1 1 calc GR
H11B H 0.6039 0.0703 0.9211 0.057 Uiso 1 1 calc GR
H11C H 0.5248 0.0329 0.8538 0.057 Uiso 1 1 calc GR
C37 C 0.2649(3) 0.51475(19) 0.6960(2) 0.0335(11) Uani 1 1 d .
H37A H 0.3136 0.5114 0.7463 0.050 Uiso 1 1 calc GR
H37B H 0.1985 0.5318 0.6972 0.050 Uiso 1 1 calc GR
H37C H 0.2943 0.5425 0.6672 0.050 Uiso 1 1 calc GR
C14 C 0.3803(4) 0.0004(2) 0.6649(2) 0.0347(11) Uani 1 1 d .
H14A H 0.4356 -0.0010 0.7128 0.052 Uiso 1 1 calc GR
H14B H 0.3571 -0.0422 0.6491 0.052 Uiso 1 1 calc GR
H14C H 0.3215 0.0248 0.6692 0.052 Uiso 1 1 calc GR
C8 C 0.1346(3) 0.1411(2) 0.6467(2) 0.0340(11) Uani 1 1 d .
H8A H 0.1165 0.1251 0.5963 0.051 Uiso 1 1 calc GR
H8B H 0.0747 0.1632 0.6527 0.051 Uiso 1 1 calc GR
H8C H 0.1537 0.1062 0.6815 0.051 Uiso 1 1 calc GR
C6 C 0.1968(3) 0.2409(2) 0.6090(2) 0.0336(11) Uani 1 1 d .
H6A H 0.2569 0.2687 0.6180 0.050 Uiso 1 1 calc GR
H6B H 0.1388 0.2637 0.6171 0.050 Uiso 1 1 calc GR
H6C H 0.1757 0.2257 0.5582 0.050 Uiso 1 1 calc GR
C23 C 0.9244(3) 0.3031(2) 0.5512(3) 0.0399(12) Uani 1 1 d .
H23A H 0.9561 0.2986 0.6047 0.060 Uiso 1 1 calc GR
H23B H 0.9745 0.3226 0.5310 0.060 Uiso 1 1 calc GR
H23C H 0.9048 0.2619 0.5289 0.060 Uiso 1 1 calc GR
C39 C 0.1748(3) 0.4534(2) 0.5821(2) 0.0397(12) Uani 1 1 d .
H39A H 0.2069 0.4786 0.5526 0.060 Uiso 1 1 calc GR
H39B H 0.1085 0.4723 0.5807 0.060 Uiso 1 1 calc GR
H39C H 0.1623 0.4110 0.5619 0.060 Uiso 1 1 calc GR
C31 C 0.6079(3) 0.4514(2) 0.5940(2) 0.0355(11) Uani 1 1 d .
H31A H 0.6260 0.4094 0.5817 0.053 Uiso 1 1 calc GR
H31B H 0.6606 0.4813 0.5900 0.053 Uiso 1 1 calc GR
H31C H 0.5396 0.4633 0.5598 0.053 Uiso 1 1 calc GR
C3 C 0.3808(3) 0.3776(2) 0.4931(2) 0.0373(11) Uani 1 1 d .
H3A H 0.3725 0.4132 0.5228 0.056 Uiso 1 1 calc GR
H3B H 0.3129 0.3665 0.4576 0.056 Uiso 1 1 calc GR
H3C H 0.4289 0.3890 0.4665 0.056 Uiso 1 1 calc GR
C35 C 0.4350(4) 0.3495(2) 0.8804(2) 0.0402(12) Uani 1 1 d .
H35A H 0.3661 0.3680 0.8725 0.060 Uiso 1 1 calc GR
H35B H 0.4626 0.3334 0.9307 0.060 Uiso 1 1 calc GR
H35C H 0.4291 0.3153 0.8453 0.060 Uiso 1 1 calc GR
C30 C 0.7110(3) 0.4407(2) 0.7272(3) 0.0419(12) Uani 1 1 d .
H30A H 0.7058 0.4415 0.7770 0.063 Uiso 1 1 calc GR
H30B H 0.7588 0.4736 0.7227 0.063 Uiso 1 1 calc GR
H30C H 0.7374 0.4000 0.7182 0.063 Uiso 1 1 calc GR
C34 C 0.6150(4) 0.3719(2) 0.8806(2) 0.0422(12) Uani 1 1 d .
H34A H 0.6105 0.3391 0.8441 0.063 Uiso 1 1 calc GR
H34B H 0.6422 0.3542 0.9302 0.063 Uiso 1 1 calc GR
H34C H 0.6617 0.4051 0.8751 0.063 Uiso 1 1 calc GR
C32 C 0.5553(4) 0.5122(2) 0.6863(3) 0.0453(13) Uani 1 1 d .
H32A H 0.4849 0.5164 0.6509 0.068 Uiso 1 1 calc GR
H32B H 0.5979 0.5478 0.6813 0.068 Uiso 1 1 calc GR
H32C H 0.5515 0.5113 0.7364 0.068 Uiso 1 1 calc GR
C27 C 1.0012(4) 0.2410(3) 0.7698(3) 0.0524(15) Uani 1 1 d .
H27A H 0.9733 0.2052 0.7377 0.079 Uiso 1 1 calc GR
H27B H 1.0442 0.2261 0.8184 0.079 Uiso 1 1 calc GR
H27C H 1.0438 0.2667 0.7484 0.079 Uiso 1 1 calc GR
C18 C 0.6328(4) 0.1621(2) 0.5470(3) 0.0557(15) Uani 1 1 d .
H18A H 0.5999 0.1695 0.5848 0.084 Uiso 1 1 calc GR
H18B H 0.6026 0.1247 0.5187 0.084 Uiso 1 1 calc GR
H18C H 0.6206 0.1982 0.5139 0.084 Uiso 1 1 calc GR
C36 C 0.5126(5) 0.4547(2) 0.9176(2) 0.0552(15) Uani 1 1 d .
H36A H 0.5572 0.4868 0.9071 0.083 Uiso 1 1 calc GR
H36B H 0.5414 0.4421 0.9694 0.083 Uiso 1 1 calc GR
H36C H 0.4422 0.4715 0.9081 0.083 Uiso 1 1 calc GR
C26 C 0.9515(4) 0.3349(2) 0.8277(3) 0.0461(13) Uani 1 1 d .
H26A H 0.9946 0.3612 0.8074 0.069 Uiso 1 1 calc GR
H26B H 0.9935 0.3199 0.8766 0.069 Uiso 1 1 calc GR
H26C H 0.8925 0.3592 0.8317 0.069 Uiso 1 1 calc GR
C20 C 0.8041(5) 0.1445(3) 0.5292(3) 0.072(2) Uani 1 1 d .
H20A H 0.7960 0.1822 0.4989 0.108 Uiso 1 1 calc GR
H20B H 0.7745 0.1086 0.4975 0.108 Uiso 1 1 calc GR
H20C H 0.8783 0.1371 0.5551 0.108 Uiso 1 1 calc GR
C24 C 0.8605(4) 0.4073(2) 0.5690(4) 0.0643(17) Uani 1 1 d .
H24A H 0.7990 0.4344 0.5574 0.096 Uiso 1 1 calc GR
H24B H 0.9119 0.4258 0.5491 0.096 Uiso 1 1 calc GR
H24C H 0.8912 0.4029 0.6225 0.096 Uiso 1 1 calc GR
C19 C 0.7672(5) 0.0969(3) 0.6339(3) 0.0652(17) Uani 1 1 d .
H19A H 0.8415 0.0939 0.6623 0.098 Uiso 1 1 calc GR
H19B H 0.7451 0.0589 0.6044 0.098 Uiso 1 1 calc GR
H19C H 0.7268 0.1014 0.6676 0.098 Uiso 1 1 calc GR
C22 C 0.7734(4) 0.3485(3) 0.4533(3) 0.071(2) Uani 1 1 d .
H22A H 0.7546 0.3066 0.4327 0.107 Uiso 1 1 calc GR
H22B H 0.8195 0.3684 0.4298 0.107 Uiso 1 1 calc GR
H22C H 0.7101 0.3736 0.4443 0.107 Uiso 1 1 calc GR

loop_
_atom_site_aniso_label
_atom_site_aniso_U_11
_atom_site_aniso_U_22
_atom_site_aniso_U_33
_atom_site_aniso_U_23
_atom_site_aniso_U_13
_atom_site_aniso_U_12
Mo1 0.01685(17) 0.01407(17) 0.01396(17) -0.00043(14) 0.00261(12) -0.00221(14)
Si1 0.0160(5) 0.0130(5) 0.0141(5) 0.0000(4) 0.0032(4) 0.0010(4)
Si3 0.0207(5) 0.0148(6) 0.0181(5) -0.0014(4) 0.0031(4) 0.0019(4)
Si2 0.0186(5) 0.0173(6) 0.0171(5) -0.0015(4) 0.0039(4) -0.0019(4)
O7 0.0167(13) 0.0191(14) 0.0169(13) 0.0019(11) 0.0024(10) 0.0016(11)
O2 0.0219(14) 0.0175(14) 0.0233(14) -0.0031(12) 0.0078(11) -0.0031(11)
O6 0.0203(13) 0.0119(13) 0.0192(14) -0.0027(11) 0.0057(10) -0.0001(11)
O1 0.0219(13) 0.0146(13) 0.0168(13) 0.0011(11) 0.0037(10) 0.0027(11)
O4 0.0189(13) 0.0206(14) 0.0179(13) 0.0013(11) 0.0051(11) 0.0004(11)
O3 0.0247(14) 0.0131(14) 0.0268(15) -0.0024(12) 0.0064(11) -0.0022(11)
O5 0.0179(13) 0.0189(14) 0.0178(13) -0.0032(11) 0.0053(10) 0.0036(11)
O10 0.0182(14) 0.0226(15) 0.0234(14) -0.0027(12) 0.0036(11) -0.0021(11)
O12 0.0335(16) 0.0207(15) 0.0174(14) -0.0025(12) 0.0029(12) 0.0064(12)
O8 0.0193(14) 0.0302(16) 0.0258(15) 0.0068(13) 0.0066(11) -0.0010(12)
O11 0.0284(15) 0.0269(16) 0.0198(14) -0.0017(12) 0.0036(12) 0.0082(12)
O9 0.0233(14) 0.0205(15) 0.0246(14) -0.0065(12) 0.0029(11) -0.0002(12)
C9 0.025(2) 0.021(2) 0.0144(19) 0.0014(16) -0.0015(16) 0.0013(17)
C2 0.022(2) 0.029(2) 0.0148(19) 0.0010(17) 0.0076(16) -0.0025(17)
C13 0.031(2) 0.016(2) 0.021(2) -0.0039(17) 0.0061(17) -0.0015(17)
C17 0.024(2) 0.020(2) 0.023(2) -0.0090(18) 0.0019(16) 0.0006(17)
C1 0.025(2) 0.023(2) 0.017(2) 0.0010(17) 0.0013(16) -0.0037(17)
C29 0.030(2) 0.013(2) 0.043(3) -0.0025(19) 0.0107(19) -0.0076(17)
C25 0.020(2) 0.038(3) 0.018(2) -0.0043(19) 0.0023(16) 0.0010(18)
C5 0.0142(19) 0.026(2) 0.025(2) -0.0044(18) 0.0048(16) 0.0021(16)
C33 0.038(3) 0.027(2) 0.014(2) -0.0019(17) 0.0002(17) 0.0045(19)
C16 0.030(2) 0.018(2) 0.030(2) -0.0068(18) 0.0027(18) -0.0015(18)
C4 0.033(2) 0.031(2) 0.017(2) -0.0056(19) 0.0054(17) -0.0106(19)
C12 0.020(2) 0.038(3) 0.026(2) -0.006(2) -0.0017(17) 0.0052(19)
C21 0.027(2) 0.032(3) 0.033(2) 0.012(2) 0.0143(19) -0.0015(19)
C7 0.022(2) 0.042(3) 0.031(2) -0.010(2) 0.0096(18) 0.007(2)
C00V 0.027(2) 0.026(2) 0.025(2) -0.0016(18) 0.0052(17) 0.0093(18)
C15 0.036(2) 0.021(2) 0.025(2) -0.0058(18) 0.0068(18) 0.0086(18)
C38 0.030(2) 0.029(3) 0.041(3) -0.003(2) 0.014(2) 0.0039(19)
C10 0.037(3) 0.027(2) 0.027(2) -0.0076(19) 0.0033(19) -0.001(2)
C28 0.047(3) 0.043(3) 0.023(2) 0.000(2) 0.005(2) -0.005(2)
C11 0.048(3) 0.034(3) 0.022(2) 0.008(2) -0.004(2) -0.001(2)
C37 0.039(3) 0.025(2) 0.036(3) -0.001(2) 0.011(2) 0.011(2)
C14 0.049(3) 0.018(2) 0.042(3) -0.005(2) 0.021(2) -0.011(2)
C8 0.025(2) 0.034(3) 0.044(3) 0.001(2) 0.012(2) -0.0008(19)
C6 0.026(2) 0.025(2) 0.046(3) 0.001(2) 0.006(2) 0.0062(19)
C23 0.035(3) 0.042(3) 0.054(3) 0.011(2) 0.029(2) 0.006(2)
C39 0.032(2) 0.051(3) 0.029(2) -0.002(2) -0.0007(19) 0.013(2)
C31 0.043(3) 0.024(2) 0.042(3) 0.009(2) 0.018(2) -0.002(2)
C3 0.042(3) 0.032(3) 0.027(2) 0.010(2) -0.003(2) -0.003(2)
C35 0.048(3) 0.049(3) 0.022(2) 0.010(2) 0.009(2) 0.006(2)
C30 0.036(3) 0.032(3) 0.052(3) -0.004(2) 0.006(2) -0.018(2)
C34 0.042(3) 0.044(3) 0.030(3) 0.007(2) -0.003(2) 0.007(2)
C32 0.054(3) 0.018(2) 0.074(4) -0.005(2) 0.035(3) -0.006(2)
C27 0.034(3) 0.083(4) 0.033(3) -0.001(3) 0.001(2) 0.025(3)
C18 0.053(3) 0.039(3) 0.058(3) -0.019(3) -0.006(3) 0.000(3)
C36 0.098(4) 0.037(3) 0.019(2) -0.008(2) 0.004(3) 0.016(3)
C26 0.050(3) 0.045(3) 0.032(3) -0.008(2) -0.002(2) -0.015(2)
C20 0.086(4) 0.069(4) 0.088(4) -0.051(4) 0.065(4) -0.044(4)
C24 0.065(4) 0.037(3) 0.112(5) 0.004(3) 0.057(4) -0.010(3)
C19 0.100(5) 0.039(3) 0.055(4) -0.001(3) 0.022(3) -0.021(3)
C22 0.052(4) 0.119(6) 0.044(3) 0.042(4) 0.017(3) -0.002(3)

loop_
_atom_type_symbol
_atom_type_description
_atom_type_scat_dispersion_real
_atom_type_scat_dispersion_imag
_atom_type_scat_source
C C 0.0033 0.0016 'International Tables Vol C Tables 4.2.6.8 and 6.1.1.4'
H H 0.0000 0.0000 'International Tables Vol C Tables 4.2.6.8 and 6.1.1.4'
Mo Mo -1.6832 0.6857 'International Tables Vol C Tables 4.2.6.8 and 6.1.1.4'
O O 0.0106 0.0060 'International Tables Vol C Tables 4.2.6.8 and 6.1.1.4'
Si Si 0.0817 0.0704 'International Tables Vol C Tables 4.2.6.8 and 6.1.1.4'

loop_
_geom_angle_atom_site_label_1
_geom_angle_atom_site_label_2
_geom_angle_atom_site_label_3
_geom_angle
O2 Mo1 Si3 119.40(8)
O2 Mo1 O1 93.73(10)
O2 Mo1 O4 133.48(10)
O2 Mo1 O3 89.18(10)
O2 Mo1 C2 112.17(13)
O2 Mo1 C1 112.29(14)
O1 Mo1 Si3 118.96(8)
O1 Mo1 O3 145.31(10)
O1 Mo1 C2 86.42(13)
O1 Mo1 C1 123.06(13)
O4 Mo1 Si3 33.14(8)
O4 Mo1 O1 86.44(10)
O4 Mo1 O3 67.19(10)
O4 Mo1 C2 114.26(13)
O4 Mo1 C1 106.08(14)
O3 Mo1 Si3 35.24(7)
C2 Mo1 Si3 118.89(12)
C2 Mo1 O3 124.19(13)
C2 Mo1 C1 37.36(15)
C1 Mo1 Si3 91.63(12)
C1 Mo1 O3 87.03(13)
O6 Si1 O7 111.02(13)
O1 Si1 O7 111.06(13)
O1 Si1 O6 106.06(14)
O1 Si1 O5 117.01(14)
O5 Si1 O7 106.42(13)
O5 Si1 O6 105.13(13)
O4 Si3 Mo1 41.44(9)
O4 Si3 O3 95.43(13)
O3 Si3 Mo1 55.92(9)
O12 Si3 Mo1 139.91(11)
O12 Si3 O4 115.03(15)
O12 Si3 O3 115.71(14)
O12 Si3 O11 109.30(14)
O11 Si3 Mo1 110.59(10)
O11 Si3 O4 114.93(14)
O11 Si3 O3 105.63(14)
O2 Si2 O10 110.48(14)
O2 Si2 O8 105.72(14)
O2 Si2 O9 113.81(14)
O8 Si2 O10 107.99(15)
O9 Si2 O10 105.72(14)
O9 Si2 O8 113.04(15)
C9 O7 Si1 128.9(2)
Si2 O2 Mo1 165.18(16)
C13 O6 Si1 131.8(2)
Si1 O1 Mo1 150.64(15)
Si3 O4 Mo1 105.43(14)
Si3 O3 Mo1 88.83(11)
C29 O3 Mo1 139.7(2)
C29 O3 Si3 131.4(2)
C5 O5 Si1 136.0(2)
C25 O10 Si2 130.5(2)
C33 O12 Si3 134.7(2)
C21 O8 Si2 133.1(2)
C00V O11 Si3 132.9(2)
C17 O9 Si2 135.6(2)
O7 C9 C12 110.4(3)
O7 C9 C10 108.0(3)
O7 C9 C11 105.0(3)
C12 C9 C10 112.0(3)
C12 C9 C11 110.5(3)
C10 C9 C11 110.7(3)
C1 C2 Mo1 71.7(2)
C1 C2 C4 144.3(4)
C4 C2 Mo1 143.8(3)
O6 C13 C16 108.5(3)
O6 C13 C15 104.8(3)
O6 C13 C14 111.2(3)
C16 C13 C15 111.2(3)
C16 C13 C14 110.5(3)
C15 C13 C14 110.5(3)
O9 C17 C18 111.5(3)
O9 C17 C20 107.9(3)
O9 C17 C19 105.8(3)
C20 C17 C18 112.3(4)
C20 C17 C19 109.9(4)
C19 C17 C18 109.3(4)
C2 C1 Mo1 70.9(2)
C2 C1 C3 140.9(4)
C3 C1 Mo1 148.0(3)
O3 C29 C31 107.3(3)
O3 C29 C30 106.3(3)
O3 C29 C32 109.1(3)
C31 C29 C30 111.7(4)
C31 C29 C32 110.3(4)
C30 C29 C32 111.9(4)
O10 C25 C28 111.5(3)
O10 C25 C27 107.3(3)
O10 C25 C26 106.1(3)
C28 C25 C27 110.2(4)
C26 C25 C28 110.6(4)
C26 C25 C27 110.9(4)
O5 C5 C7 110.8(3)
O5 C5 C8 105.9(3)
O5 C5 C6 107.6(3)
C7 C5 C8 112.0(4)
C7 C5 C6 110.5(4)
C8 C5 C6 110.0(3)
O12 C33 C35 108.9(3)
O12 C33 C34 109.3(3)
O12 C33 C36 105.0(3)
C34 C33 C35 110.9(4)
C36 C33 C35 111.2(4)
C36 C33 C34 111.4(4)
C13 C16 H16A 109.5
C13 C16 H16B 109.5
C13 C16 H16C 109.5
H16A C16 H16B 109.5
H16A C16 H16C 109.5
H16B C16 H16C 109.5
C2 C4 H4A 109.5
C2 C4 H4B 109.5
C2 C4 H4C 109.5
H4A C4 H4B 109.5
H4A C4 H4C 109.5
H4B C4 H4C 109.5
C9 C12 H12A 109.5
C9 C12 H12B 109.5
C9 C12 H12C 109.5
H12A C12 H12B 109.5
H12A C12 H12C 109.5
H12B C12 H12C 109.5
O8 C21 C23 112.2(3)
O8 C21 C24 107.3(4)
O8 C21 C22 105.7(3)
C23 C21 C24 108.8(4)
C22 C21 C23 111.3(4)
C22 C21 C24 111.4(4)
C5 C7 H7A 109.5
C5 C7 H7B 109.5
C5 C7 H7C 109.5
H7A C7 H7B 109.5
H7A C7 H7C 109.5
H7B C7 H7C 109.5
O11 C00V C38 110.8(3)
O11 C00V C37 107.7(3)
O11 C00V C39 105.2(3)
C38 C00V C37 111.1(4)
C38 C00V C39 110.2(4)
C39 C00V C37 111.7(4)
C13 C15 H15A 109.5
C13 C15 H15B 109.5
C13 C15 H15C 109.5
H15A C15 H15B 109.5
H15A C15 H15C 109.5
H15B C15 H15C 109.5
C00V C38 H38A 109.5
C00V C38 H38B 109.5
C00V C38 H38C 109.5
H38A C38 H38B 109.5
H38A C38 H38C 109.5
H38B C38 H38C 109.5
C9 C10 H10A 109.5
C9 C10 H10B 109.5
C9 C10 H10C 109.5
H10A C10 H10B 109.5
H10A C10 H10C 109.5
H10B C10 H10C 109.5
C25 C28 H28A 109.5
C25 C28 H28B 109.5
C25 C28 H28C 109.5
H28A C28 H28B 109.5
H28A C28 H28C 109.5
H28B C28 H28C 109.5
C9 C11 H11A 109.5
C9 C11 H11B 109.5
C9 C11 H11C 109.5
H11A C11 H11B 109.5
H11A C11 H11C 109.5
H11B C11 H11C 109.5
C00V C37 H37A 109.5
C00V C37 H37B 109.5
C00V C37 H37C 109.5
H37A C37 H37B 109.5
H37A C37 H37C 109.5
H37B C37 H37C 109.5
C13 C14 H14A 109.5
C13 C14 H14B 109.5
C13 C14 H14C 109.5
H14A C14 H14B 109.5
H14A C14 H14C 109.5
H14B C14 H14C 109.5
C5 C8 H8A 109.5
C5 C8 H8B 109.5
C5 C8 H8C 109.5
H8A C8 H8B 109.5
H8A C8 H8C 109.5
H8B C8 H8C 109.5
C5 C6 H6A 109.5
C5 C6 H6B 109.5
C5 C6 H6C 109.5
H6A C6 H6B 109.5
H6A C6 H6C 109.5
H6B C6 H6C 109.5
C21 C23 H23A 109.5
C21 C23 H23B 109.5
C21 C23 H23C 109.5
H23A C23 H23B 109.5
H23A C23 H23C 109.5
H23B C23 H23C 109.5
C00V C39 H39A 109.5
C00V C39 H39B 109.5
C00V C39 H39C 109.5
H39A C39 H39B 109.5
H39A C39 H39C 109.5
H39B C39 H39C 109.5
C29 C31 H31A 109.5
C29 C31 H31B 109.5
C29 C31 H31C 109.5
H31A C31 H31B 109.5
H31A C31 H31C 109.5
H31B C31 H31C 109.5
C1 C3 H3A 109.5
C1 C3 H3B 109.5
C1 C3 H3C 109.5
H3A C3 H3B 109.5
H3A C3 H3C 109.5
H3B C3 H3C 109.5
C33 C35 H35A 109.5
C33 C35 H35B 109.5
C33 C35 H35C 109.5
H35A C35 H35B 109.5
H35A C35 H35C 109.5
H35B C35 H35C 109.5
C29 C30 H30A 109.5
C29 C30 H30B 109.5
C29 C30 H30C 109.5
H30A C30 H30B 109.5
H30A C30 H30C 109.5
H30B C30 H30C 109.5
C33 C34 H34A 109.5
C33 C34 H34B 109.5
C33 C34 H34C 109.5
H34A C34 H34B 109.5
H34A C34 H34C 109.5
H34B C34 H34C 109.5
C29 C32 H32A 109.5
C29 C32 H32B 109.5
C29 C32 H32C 109.5
H32A C32 H32B 109.5
H32A C32 H32C 109.5
H32B C32 H32C 109.5
C25 C27 H27A 109.5
C25 C27 H27B 109.5
C25 C27 H27C 109.5
H27A C27 H27B 109.5
H27A C27 H27C 109.5
H27B C27 H27C 109.5
C17 C18 H18A 109.5
C17 C18 H18B 109.5
C17 C18 H18C 109.5
H18A C18 H18B 109.5
H18A C18 H18C 109.5
H18B C18 H18C 109.5
C33 C36 H36A 109.5
C33 C36 H36B 109.5
C33 C36 H36C 109.5
H36A C36 H36B 109.5
H36A C36 H36C 109.5
H36B C36 H36C 109.5
C25 C26 H26A 109.5
C25 C26 H26B 109.5
C25 C26 H26C 109.5
H26A C26 H26B 109.5
H26A C26 H26C 109.5
H26B C26 H26C 109.5
C17 C20 H20A 109.5
C17 C20 H20B 109.5
C17 C20 H20C 109.5
H20A C20 H20B 109.5
H20A C20 H20C 109.5
H20B C20 H20C 109.5
C21 C24 H24A 109.5
C21 C24 H24B 109.5
C21 C24 H24C 109.5
H24A C24 H24B 109.5
H24A C24 H24C 109.5
H24B C24 H24C 109.5
C17 C19 H19A 109.5
C17 C19 H19B 109.5
C17 C19 H19C 109.5
H19A C19 H19B 109.5
H19A C19 H19C 109.5
H19B C19 H19C 109.5
C21 C22 H22A 109.5
C21 C22 H22B 109.5
C21 C22 H22C 109.5
H22A C22 H22B 109.5
H22A C22 H22C 109.5
H22B C22 H22C 109.5

loop_
_geom_bond_atom_site_label_1
_geom_bond_atom_site_label_2
_geom_bond_distance
Mo1 Si3 2.8664(11)
Mo1 O2 1.904(3)
Mo1 O1 1.977(2)
Mo1 O4 1.968(3)
Mo1 O3 2.375(2)
Mo1 C2 1.997(4)
Mo1 C1 2.007(4)
Si1 O7 1.632(3)
Si1 O6 1.628(3)
Si1 O1 1.592(3)
Si1 O5 1.620(3)
Si3 O4 1.625(3)
Si3 O3 1.654(3)
Si3 O12 1.604(3)
Si3 O11 1.605(3)
Si2 O2 1.609(3)
Si2 O10 1.620(3)
Si2 O8 1.619(3)
Si2 O9 1.613(3)
O7 C9 1.444(4)
O6 C13 1.439(4)
O3 C29 1.488(5)
O5 C5 1.439(4)
O10 C25 1.442(5)
O12 C33 1.459(4)
O8 C21 1.443(5)
O11 C00V 1.447(5)
O9 C17 1.447(4)
C9 C12 1.506(6)
C9 C10 1.517(5)
C9 C11 1.520(6)
C2 C1 1.283(5)
C2 C4 1.490(5)
C13 C16 1.515(5)
C13 C15 1.517(5)
C13 C14 1.519(6)
C17 C18 1.513(6)
C17 C20 1.481(6)
C17 C19 1.510(6)
C1 C3 1.503(6)
C29 C31 1.502(6)
C29 C30 1.513(6)
C29 C32 1.527(6)
C25 C28 1.519(6)
C25 C27 1.520(6)
C25 C26 1.505(6)
C5 C7 1.518(5)
C5 C8 1.518(5)
C5 C6 1.520(6)
C33 C35 1.510(6)
C33 C34 1.509(6)
C33 C36 1.508(6)
C16 H16A 0.9800
C16 H16B 0.9800
C16 H16C 0.9800
C4 H4A 0.9800
C4 H4B 0.9800
C4 H4C 0.9800
C12 H12A 0.9800
C12 H12B 0.9800
C12 H12C 0.9800
C21 C23 1.506(6)
C21 C24 1.515(7)
C21 C22 1.501(6)
C7 H7A 0.9800
C7 H7B 0.9800
C7 H7C 0.9800
C00V C38 1.508(6)
C00V C37 1.512(6)
C00V C39 1.511(5)
C15 H15A 0.9800
C15 H15B 0.9800
C15 H15C 0.9800
C38 H38A 0.9800
C38 H38B 0.9800
C38 H38C 0.9800
C10 H10A 0.9800
C10 H10B 0.9800
C10 H10C 0.9800
C28 H28A 0.9800
C28 H28B 0.9800
C28 H28C 0.9800
C11 H11A 0.9800
C11 H11B 0.9800
C11 H11C 0.9800
C37 H37A 0.9800
C37 H37B 0.9800
C37 H37C 0.9800
C14 H14A 0.9800
C14 H14B 0.9800
C14 H14C 0.9800
C8 H8A 0.9800
C8 H8B 0.9800
C8 H8C 0.9800
C6 H6A 0.9800
C6 H6B 0.9800
C6 H6C 0.9800
C23 H23A 0.9800
C23 H23B 0.9800
C23 H23C 0.9800
C39 H39A 0.9800
C39 H39B 0.9800
C39 H39C 0.9800
C31 H31A 0.9800
C31 H31B 0.9800
C31 H31C 0.9800
C3 H3A 0.9800
C3 H3B 0.9800
C3 H3C 0.9800
C35 H35A 0.9800
C35 H35B 0.9800
C35 H35C 0.9800
C30 H30A 0.9800
C30 H30B 0.9800
C30 H30C 0.9800
C34 H34A 0.9800
C34 H34B 0.9800
C34 H34C 0.9800
C32 H32A 0.9800
C32 H32B 0.9800
C32 H32C 0.9800
C27 H27A 0.9800
C27 H27B 0.9800
C27 H27C 0.9800
C18 H18A 0.9800
C18 H18B 0.9800
C18 H18C 0.9800
C36 H36A 0.9800
C36 H36B 0.9800
C36 H36C 0.9800
C26 H26A 0.9800
C26 H26B 0.9800
C26 H26C 0.9800
C20 H20A 0.9800
C20 H20B 0.9800
C20 H20C 0.9800
C24 H24A 0.9800
C24 H24B 0.9800
C24 H24C 0.9800
C19 H19A 0.9800
C19 H19B 0.9800
C19 H19C 0.9800
C22 H22A 0.9800
C22 H22B 0.9800
C22 H22C 0.9800

loop_
_geom_torsion_atom_site_label_1
_geom_torsion_atom_site_label_2
_geom_torsion_atom_site_label_3
_geom_torsion_atom_site_label_4
_geom_torsion
Mo1 Si3 O3 C29 176.5(3)
Mo1 Si3 O12 C33 -24.3(4)
Mo1 Si3 O11 C00V 134.3(3)
Mo1 O3 C29 C31 41.5(5)
Mo1 O3 C29 C30 -78.2(4)
Mo1 O3 C29 C32 161.0(3)
Mo1 C2 C1 C3 -175.1(6)
Si1 O7 C9 C12 -36.9(4)
Si1 O7 C9 C10 85.9(4)
Si1 O7 C9 C11 -155.9(3)
Si1 O6 C13 C16 87.1(4)
Si1 O6 C13 C15 -154.0(3)
Si1 O6 C13 C14 -34.6(5)
Si1 O5 C5 C7 -18.8(5)
Si1 O5 C5 C8 -140.4(3)
Si1 O5 C5 C6 102.1(4)
Si3 O3 C29 C31 -133.1(3)
Si3 O3 C29 C30 107.2(4)
Si3 O3 C29 C32 -13.6(5)
Si3 O12 C33 C35 -63.8(5)
Si3 O12 C33 C34 57.4(5)
Si3 O12 C33 C36 177.0(3)
Si3 O11 C00V C38 -36.4(5)
Si3 O11 C00V C37 85.2(4)
Si3 O11 C00V C39 -155.4(3)
Si2 O10 C25 C28 -33.9(5)
Si2 O10 C25 C27 86.8(4)
Si2 O10 C25 C26 -154.5(3)
Si2 O8 C21 C23 30.5(5)
Si2 O8 C21 C24 -88.9(5)
Si2 O8 C21 C22 152.1(4)
Si2 O9 C17 C18 -18.3(6)
Si2 O9 C17 C20 105.5(5)
Si2 O9 C17 C19 -137.0(4)
O7 Si1 O6 C13 68.9(3)
O7 Si1 O1 Mo1 -127.3(3)
O7 Si1 O5 C5 57.0(4)
O2 Si2 O10 C25 79.1(3)
O2 Si2 O8 C21 162.6(3)
O2 Si2 O9 C17 56.5(4)
O6 Si1 O7 C9 79.2(3)
O6 Si1 O1 Mo1 112.0(3)
O6 Si1 O5 C5 174.8(3)
O1 Si1 O7 C9 -38.6(3)
O1 Si1 O6 C13 -170.3(3)
O1 Si1 O5 C5 -67.8(4)
O4 Si3 O3 Mo1 13.21(11)
O4 Si3 O3 C29 -170.3(3)
O4 Si3 O12 C33 18.8(4)
O4 Si3 O11 C00V 89.4(4)
O3 Si3 O4 Mo1 -16.63(14)
O3 Si3 O12 C33 -91.1(4)
O3 Si3 O11 C00V -166.8(3)
O5 Si1 O7 C9 -166.9(3)
O5 Si1 O6 C13 -45.8(3)
O5 Si1 O1 Mo1 -4.9(4)
O10 Si2 O2 Mo1 155.4(6)
O10 Si2 O8 C21 44.3(4)
O10 Si2 O9 C17 177.9(3)
O12 Si3 O4 Mo1 -138.32(14)
O12 Si3 O3 Mo1 134.38(13)
O12 Si3 O3 C29 -49.1(3)
O12 Si3 O11 C00V -41.7(4)
O8 Si2 O2 Mo1 38.8(7)
O8 Si2 O10 C25 -165.7(3)
O8 Si2 O9 C17 -64.1(4)
O11 Si3 O4 Mo1 93.41(16)
O11 Si3 O3 Mo1 -104.58(12)
O11 Si3 O3 C29 71.9(3)
O11 Si3 O12 C33 149.9(3)
O9 Si2 O2 Mo1 -85.9(7)
O9 Si2 O10 C25 -44.5(3)
O9 Si2 O8 C21 -72.3(4)
C4 C2 C1 Mo1 176.6(7)
C4 C2 C1 C3 1.6(11)
